data_4029112
loop_
_publ_author_name
'Wang, Yong'
'Song, Jinsheng'
'Xu, Li'
'Kan, Yuhe'
'Shi, Jianwu'
'Wang, Hua'

_publ_section_title
;
 Synthesis and characterization of cyclooctatetrathiophenes with different
 connection sequences.
;
_journal_issue 5
_journal_name_full 'The Journal of organic chemistry'
_journal_page_first 2255
_journal_page_last 2262
_journal_paper_doi 10.1021/jo500278d
_journal_volume 79
_journal_year 2014
_chemical_formula_sum 'C57 H83 Cl3 O S8 Si8'
_chemical_formula_weight 1371.77
_chemical_name_systematic
;

 ?

;
_space_group_IT_number 33
_symmetry_cell_setting orthorhombic
_symmetry_space_group_name_Hall 'P 2c -2n'
_symmetry_space_group_name_H-M 'P n a 21'
_atom_sites_solution_hydrogens geom
_atom_sites_solution_primary direct
_atom_sites_solution_secondary difmap
_audit_creation_method SHELXL-97
_cell_angle_alpha 90.00
_cell_angle_beta 90.00
_cell_angle_gamma 90.00
_cell_formula_units_Z 2
_cell_length_a 12.877(2)
_cell_length_b 17.258(3)
_cell_length_c 18.330(4)
_cell_measurement_reflns_used 4876
_cell_measurement_temperature 296(2)
_cell_measurement_theta_max 21.29
_cell_measurement_theta_min 2.26
_cell_volume 4073.5(13)
_computing_cell_refinement 'Bruker SMART'
_computing_data_collection 'Bruker SMART'
_computing_data_reduction 'Bruker SAINT'
_computing_molecular_graphics 'Bruker SHELXTL'
_computing_publication_material 'Bruker SHELXTL'
_computing_structure_refinement 'SHELXL-97 (Sheldrick, 1997)'
_computing_structure_solution 'SHELXS-97 (Sheldrick, 1990)'
_diffrn_ambient_temperature 296(2)
_diffrn_measured_fraction_theta_full 0.995
_diffrn_measured_fraction_theta_max 0.995
_diffrn_measurement_device_type 'CCD area detector'
_diffrn_measurement_method 'phi and omega scans'
_diffrn_radiation_monochromator graphite
_diffrn_radiation_source 'fine-focus sealed tube'
_diffrn_radiation_type MoK\a
_diffrn_radiation_wavelength 0.71073
_diffrn_reflns_av_R_equivalents 0.0355
_diffrn_reflns_av_sigmaI/netI 0.0429
_diffrn_reflns_limit_h_max 15
_diffrn_reflns_limit_h_min -11
_diffrn_reflns_limit_k_max 20
_diffrn_reflns_limit_k_min -20
_diffrn_reflns_limit_l_max 21
_diffrn_reflns_limit_l_min -20
_diffrn_reflns_number 20028
_diffrn_reflns_theta_full 25.00
_diffrn_reflns_theta_max 25.00
_diffrn_reflns_theta_min 1.62
_exptl_absorpt_coefficient_mu 0.467
_exptl_absorpt_correction_T_max 0.9207
_exptl_absorpt_correction_T_min 0.8245
_exptl_absorpt_correction_type multi-scan
_exptl_absorpt_process_details SADABS
_exptl_crystal_colour colorless
_exptl_crystal_density_diffrn 1.117
_exptl_crystal_density_method 'not measured'
_exptl_crystal_description rod
_exptl_crystal_F_000 1444
_exptl_crystal_size_max 0.43
_exptl_crystal_size_mid 0.36
_exptl_crystal_size_min 0.18
_refine_diff_density_max 0.792
_refine_diff_density_min -0.387
_refine_diff_density_rms 0.123
_refine_ls_abs_structure_details 'Flack H D (1983), Acta Cryst. A39, 876-881'
_refine_ls_abs_structure_Flack 0.23(15)
_refine_ls_extinction_method none
_refine_ls_goodness_of_fit_ref 1.017
_refine_ls_hydrogen_treatment constr
_refine_ls_matrix_type full
_refine_ls_number_parameters 370
_refine_ls_number_reflns 7022
_refine_ls_number_restraints 88
_refine_ls_restrained_S_all 1.065
_refine_ls_R_factor_all 0.1016
_refine_ls_R_factor_gt 0.0854
_refine_ls_shift/su_max 0.000
_refine_ls_shift/su_mean 0.000
_refine_ls_structure_factor_coef Fsqd
_refine_ls_weighting_details 'calc w=1/[\s^2^(Fo^2^)+(0.1882P)^2^+0.0000P] where P=(Fo^2^+2Fc^2^)/3'
_refine_ls_weighting_scheme calc
_refine_ls_wR_factor_gt 0.2258
_refine_ls_wR_factor_ref 0.2429
_reflns_number_gt 5530
_reflns_number_total 7022
_reflns_threshold_expression >2sigma(I)
_cod_data_source_file jo500278d_si_002.cif
_cod_data_source_block 1
_cod_depositor_comments
;
The following automatic conversions were performed:

'_symmetry_cell_setting' value 'Orthorhombic' changed to
'orthorhombic' according to
/usr/data/users/saulius/crontab/automatic-downloads/current/ACS/lib/dictionaries/cif_core.dic
dictionary named 'cif_core.dic' version 2.4.2 from
2011-04-26.

'_exptl_absorpt_correction_type' value 'Multi-scan'
changed to 'multi-scan' according to
/usr/data/users/saulius/crontab/automatic-downloads/current/ACS/lib/dictionaries/cif_core.dic
dictionary named 'cif_core.dic' version 2.4.2 from 2011-04-26.

Automatic conversion script
Id: cif_fix_values 2281 2013-09-26 08:29:07Z andrius 
;
_cod_original_cell_volume 4073.7(14)
_cod_original_sg_symbol_H-M Pna2(1)
_cod_database_code 4029112

loop_
_symmetry_equiv_pos_as_xyz
'x, y, z'
'-x, -y, z+1/2'
'x+1/2, -y+1/2, z'
'-x+1/2, y+1/2, z+1/2'

loop_
_atom_site_label
_atom_site_type_symbol
_atom_site_fract_x
_atom_site_fract_y
_atom_site_fract_z
_atom_site_U_iso_or_equiv
_atom_site_adp_type
_atom_site_occupancy
_atom_site_symmetry_multiplicity
_atom_site_calc_flag
_atom_site_refinement_flags
S1 S 1.14138(13) 0.64980(9) 0.37556(12) 0.0636(5) Uani 1 1 d .
S2 S 1.14121(13) 0.35139(9) 0.37601(12) 0.0642(5) Uani 1 1 d .
S3 S 0.86526(15) 0.43384(11) 0.56170(11) 0.0713(5) Uani 1 1 d .
S4 S 0.76428(13) 0.57222(10) 0.32171(10) 0.0634(5) Uani 1 1 d .
Si1 Si 1.37133(15) 0.65026(11) 0.42792(15) 0.0740(6) Uani 1 1 d .
Si2 Si 1.06744(17) 0.17817(10) 0.38509(16) 0.0811(7) Uani 1 1 d .
Si3 Si 0.70389(17) 0.53196(15) 0.64843(11) 0.0739(6) Uani 1 1 d .
Si4 Si 0.77833(16) 0.65572(13) 0.17022(11) 0.0689(6) Uani 1 1 d U
C1 C 1.0651(4) 0.5678(3) 0.3744(3) 0.0461(12) Uani 1 1 d .
C2 C 1.1147(4) 0.5056(3) 0.4037(3) 0.0440(12) Uani 1 1 d D
C3 C 1.0702(4) 0.4269(3) 0.4090(3) 0.0490(13) Uani 1 1 d .
C4 C 0.9779(5) 0.4031(3) 0.4395(3) 0.0500(13) Uani 1 1 d D
C5 C 0.9038(4) 0.4550(3) 0.4734(3) 0.0482(12) Uani 1 1 d .
C6 C 0.8536(4) 0.5194(3) 0.4469(3) 0.0482(13) Uani 1 1 d D
C7 C 0.8698(4) 0.5516(3) 0.3746(3) 0.0491(13) Uani 1 1 d .
C8 C 0.9595(4) 0.5741(3) 0.3420(3) 0.0453(12) Uani 1 1 d D
C9 C 1.2444(5) 0.5998(3) 0.4135(4) 0.0536(13) Uani 1 1 d DU
C10 C 1.2234(4) 0.5183(4) 0.4278(3) 0.0596(17) Uani 1 1 d DU
H10 H 1.2685 0.4819 0.4477 0.072 Uiso 1 1 calc R
C11 C 1.0484(5) 0.2837(3) 0.4035(4) 0.0598(15) Uani 1 1 d D
C12 C 0.9569(6) 0.3168(3) 0.4375(3) 0.0677(19) Uani 1 1 d D
H12 H 0.8984 0.2908 0.4544 0.081 Uiso 1 1 calc R
C13 C 0.7799(5) 0.5107(4) 0.5638(3) 0.0579(15) Uani 1 1 d DU
C14 C 0.7790(4) 0.5565(4) 0.4971(3) 0.0545(15) Uani 1 1 d DU
H14 H 0.7393 0.6004 0.4880 0.065 Uiso 1 1 calc R
C15 C 0.8390(4) 0.6138(4) 0.2539(3) 0.0561(14) Uani 1 1 d D
C16 C 0.9500(5) 0.6110(3) 0.2686(3) 0.0615(18) Uani 1 1 d DU
H16 H 1.0035 0.6284 0.2387 0.074 Uiso 1 1 calc R
C17 C 1.3452(13) 0.7483(8) 0.4525(13) 0.188(9) Uani 1 1 d .
H17A H 1.3102 0.7496 0.4987 0.282 Uiso 1 1 calc R
H17B H 1.3018 0.7717 0.4160 0.282 Uiso 1 1 calc R
H17C H 1.4093 0.7764 0.4559 0.282 Uiso 1 1 calc R
C18 C 1.4468(17) 0.5966(14) 0.4952(14) 0.220(9) Uani 1 1 d U
H18A H 1.4088 0.5939 0.5402 0.330 Uiso 1 1 calc R
H18B H 1.5117 0.6226 0.5034 0.330 Uiso 1 1 calc R
H18C H 1.4598 0.5452 0.4775 0.330 Uiso 1 1 calc R
C19 C 1.4474(13) 0.6476(12) 0.3405(11) 0.194(8) Uani 1 1 d U
H19A H 1.5128 0.6732 0.3475 0.291 Uiso 1 1 calc R
H19B H 1.4090 0.6736 0.3029 0.291 Uiso 1 1 calc R
H19C H 1.4592 0.5947 0.3266 0.291 Uiso 1 1 calc R
C20 C 1.1242(18) 0.1338(11) 0.4629(14) 0.207(9) Uani 1 1 d U
H20A H 1.0751 0.1337 0.5023 0.311 Uiso 1 1 calc R
H20B H 1.1850 0.1622 0.4772 0.311 Uiso 1 1 calc R
H20C H 1.1431 0.0814 0.4514 0.311 Uiso 1 1 calc R
C21 C 0.9487(12) 0.1345(8) 0.3560(12) 0.168(6) Uani 1 1 d U
H21A H 0.8956 0.1442 0.3916 0.252 Uiso 1 1 calc R
H21B H 0.9585 0.0797 0.3507 0.252 Uiso 1 1 calc R
H21C H 0.9281 0.1563 0.3100 0.252 Uiso 1 1 calc R
C22 C 1.1875(19) 0.1659(12) 0.3286(14) 0.218(9) Uani 1 1 d U
H22A H 1.1987 0.1118 0.3192 0.327 Uiso 1 1 calc R
H22B H 1.2461 0.1866 0.3545 0.327 Uiso 1 1 calc R
H22C H 1.1794 0.1930 0.2832 0.327 Uiso 1 1 calc R
C23 C 0.7767(9) 0.4948(9) 0.7256(6) 0.127(5) Uani 1 1 d .
H23A H 0.7815 0.4394 0.7221 0.190 Uiso 1 1 calc R
H23B H 0.7419 0.5086 0.7701 0.190 Uiso 1 1 calc R
H23C H 0.8452 0.5168 0.7254 0.190 Uiso 1 1 calc R
C24 C 0.5773(7) 0.4844(9) 0.6465(7) 0.119(4) Uani 1 1 d .
H24A H 0.5867 0.4293 0.6456 0.178 Uiso 1 1 calc R
H24B H 0.5400 0.5004 0.6036 0.178 Uiso 1 1 calc R
H24C H 0.5385 0.4987 0.6892 0.178 Uiso 1 1 calc R
C25 C 0.6875(13) 0.6429(7) 0.6479(9) 0.143(5) Uani 1 1 d U
H25A H 0.7546 0.6671 0.6486 0.215 Uiso 1 1 calc R
H25B H 0.6488 0.6586 0.6901 0.215 Uiso 1 1 calc R
H25C H 0.6508 0.6583 0.6046 0.215 Uiso 1 1 calc R
C26 C 0.6716(12) 0.7187(12) 0.1905(8) 0.164(6) Uani 1 1 d U
H26A H 0.6959 0.7622 0.2183 0.247 Uiso 1 1 calc R
H26B H 0.6204 0.6909 0.2182 0.247 Uiso 1 1 calc R
H26C H 0.6411 0.7367 0.1458 0.247 Uiso 1 1 calc R
C27 C 0.7284(15) 0.5701(11) 0.1149(11) 0.171(6) Uani 1 1 d U
H27A H 0.6965 0.5886 0.0709 0.257 Uiso 1 1 calc R
H27B H 0.6783 0.5419 0.1431 0.257 Uiso 1 1 calc R
H27C H 0.7854 0.5365 0.1028 0.257 Uiso 1 1 calc R
C28 C 0.8893(15) 0.7023(15) 0.1207(13) 0.207(8) Uani 1 1 d U
H28A H 0.9144 0.7456 0.1485 0.310 Uiso 1 1 calc R
H28B H 0.8662 0.7200 0.0737 0.310 Uiso 1 1 calc R
H28C H 0.9442 0.6653 0.1145 0.310 Uiso 1 1 calc R
C29 C 0.989(2) 0.3737(14) 0.1529(7) 0.153(10) Uani 0.50 1 d PDU
H29A H 1.0472 0.4106 0.1543 0.184 Uiso 0.50 1 calc PR
Cl1 Cl 0.9396(9) 0.3875(9) 0.0731(5) 0.210(5) Uani 0.50 1 d PD
Cl2 Cl 0.9307(7) 0.3883(9) 0.2306(5) 0.186(4) Uani 0.50 1 d PD
Cl3 Cl 1.0464(9) 0.2904(8) 0.1632(9) 0.231(6) Uani 0.50 1 d PD
O1W O 0.2736(11) 0.1332(14) 0.1354(13) 0.152(7) Uani 0.50 1 d P

loop_
_atom_site_aniso_label
_atom_site_aniso_U_11
_atom_site_aniso_U_22
_atom_site_aniso_U_33
_atom_site_aniso_U_23
_atom_site_aniso_U_13
_atom_site_aniso_U_12
S1 0.0554(9) 0.0571(9) 0.0784(11) 0.0123(8) -0.0022(8) -0.0026(6)
S2 0.0634(10) 0.0517(8) 0.0774(11) -0.0050(8) -0.0019(8) 0.0065(7)
S3 0.0757(11) 0.0771(11) 0.0612(10) 0.0153(9) 0.0102(8) 0.0072(8)
S4 0.0570(9) 0.0756(11) 0.0577(10) 0.0087(8) -0.0032(7) 0.0020(7)
Si1 0.0547(11) 0.0561(10) 0.1112(19) 0.0001(10) -0.0177(11) -0.0096(8)
Si2 0.0822(13) 0.0407(8) 0.1203(19) -0.0086(11) -0.0254(13) 0.0063(9)
Si3 0.0758(12) 0.0998(15) 0.0463(10) 0.0035(10) 0.0149(9) 0.0103(11)
Si4 0.0654(11) 0.0946(14) 0.0468(10) 0.0129(9) -0.0058(8) 0.0202(10)
C1 0.046(3) 0.049(3) 0.043(3) 0.008(2) 0.001(2) -0.006(2)
C2 0.041(3) 0.050(3) 0.041(3) 0.000(2) 0.003(2) 0.003(2)
C3 0.050(3) 0.052(3) 0.045(3) -0.001(2) 0.000(2) 0.006(2)
C4 0.061(3) 0.041(3) 0.048(3) 0.007(2) -0.007(3) -0.002(2)
C5 0.048(3) 0.047(3) 0.050(3) 0.007(2) 0.006(2) -0.006(2)
C6 0.040(3) 0.053(3) 0.052(3) -0.006(3) 0.001(2) -0.003(2)
C7 0.051(3) 0.040(2) 0.056(3) 0.003(3) 0.003(3) 0.004(2)
C8 0.051(3) 0.044(3) 0.041(3) 0.004(2) -0.005(2) 0.000(2)
C9 0.053(3) 0.047(3) 0.060(3) 0.001(3) -0.014(3) -0.004(2)
C10 0.035(3) 0.096(4) 0.048(3) -0.033(3) 0.011(2) -0.033(3)
C11 0.064(4) 0.040(3) 0.075(4) -0.002(3) -0.014(3) 0.000(3)
C12 0.119(6) 0.032(3) 0.052(3) 0.000(2) -0.013(3) 0.037(3)
C13 0.047(3) 0.077(4) 0.050(3) 0.009(3) 0.010(3) 0.008(3)
C14 0.028(3) 0.094(4) 0.041(3) -0.026(3) 0.016(2) -0.021(3)
C15 0.052(3) 0.071(4) 0.046(3) 0.007(3) -0.004(3) 0.008(3)
C16 0.080(4) 0.036(3) 0.068(4) 0.016(3) -0.049(3) 0.001(3)
C17 0.143(11) 0.097(8) 0.32(3) -0.062(13) 0.010(14) -0.055(8)
C18 0.216(15) 0.203(15) 0.240(17) 0.084(13) -0.092(13) 0.017(13)
C19 0.144(10) 0.241(16) 0.196(14) -0.079(12) 0.070(10) -0.092(10)
C20 0.257(16) 0.134(10) 0.230(16) -0.036(11) -0.103(13) 0.080(11)
C21 0.148(10) 0.108(8) 0.248(16) -0.008(9) -0.072(11) -0.034(7)
C22 0.240(15) 0.151(11) 0.262(19) -0.029(12) 0.083(14) 0.060(12)
C23 0.102(8) 0.208(15) 0.069(6) 0.028(8) 0.000(5) -0.013(8)
C24 0.068(5) 0.194(12) 0.094(7) -0.011(7) 0.013(5) 0.013(6)
C25 0.180(12) 0.119(8) 0.132(10) -0.016(7) 0.065(9) 0.026(8)
C26 0.148(10) 0.215(13) 0.131(10) 0.022(9) -0.018(8) 0.096(10)
C27 0.193(11) 0.182(11) 0.138(10) -0.043(8) -0.061(9) 0.015(9)
C28 0.184(12) 0.243(16) 0.194(15) 0.098(13) 0.036(11) -0.026(12)
C29 0.150(17) 0.129(15) 0.180(19) -0.029(14) 0.022(16) -0.013(14)
Cl1 0.244(11) 0.292(13) 0.092(5) 0.064(7) 0.012(6) 0.068(10)
Cl2 0.139(6) 0.313(13) 0.107(5) -0.064(7) -0.006(4) -0.011(7)
Cl3 0.178(9) 0.213(11) 0.301(19) 0.006(12) -0.028(10) 0.033(8)
O1W 0.077(9) 0.24(2) 0.144(16) 0.017(15) -0.035(9) 0.016(10)

loop_
_atom_type_symbol
_atom_type_description
_atom_type_scat_dispersion_real
_atom_type_scat_dispersion_imag
_atom_type_scat_source
C C 0.0033 0.0016 'International Tables Vol C Tables 4.2.6.8 and 6.1.1.4'
H H 0.0000 0.0000 'International Tables Vol C Tables 4.2.6.8 and 6.1.1.4'
O O 0.0106 0.0060 'International Tables Vol C Tables 4.2.6.8 and 6.1.1.4'
Si Si 0.0817 0.0704 'International Tables Vol C Tables 4.2.6.8 and 6.1.1.4'
S S 0.1246 0.1234 'International Tables Vol C Tables 4.2.6.8 and 6.1.1.4'
Cl Cl 0.1484 0.1585 'International Tables Vol C Tables 4.2.6.8 and 6.1.1.4'

loop_
_geom_angle_atom_site_label_1
_geom_angle_atom_site_label_2
_geom_angle_atom_site_label_3
_geom_angle
C1 S1 C9 91.9(3)
C3 S2 C11 92.4(3)
C13 S3 C5 92.4(3)
C7 S4 C15 93.0(3)
C17 Si1 C18 114.3(12)
C17 Si1 C9 108.2(5)
C18 Si1 C9 109.0(8)
C17 Si1 C19 109.7(10)
C18 Si1 C19 106.7(12)
C9 Si1 C19 108.9(5)
C20 Si2 C21 114.2(10)
C20 Si2 C11 109.2(7)
C21 Si2 C11 110.7(5)
C20 Si2 C22 93.2(12)
C21 Si2 C22 119.6(11)
C11 Si2 C22 108.6(7)
C23 Si3 C24 108.6(6)
C23 Si3 C13 107.9(5)
C24 Si3 C13 111.3(4)
C23 Si3 C25 114.3(8)
C24 Si3 C25 110.4(7)
C13 Si3 C25 104.3(5)
C26 Si4 C15 112.7(5)
C26 Si4 C28 115.2(11)
C15 Si4 C28 104.2(7)
C26 Si4 C27 108.8(9)
C15 Si4 C27 106.1(6)
C28 Si4 C27 109.4(11)
C2 C1 C8 130.2(5)
C2 C1 S1 112.1(4)
C8 C1 S1 117.7(4)
C1 C2 C3 124.8(5)
C1 C2 C10 116.3(5)
C3 C2 C10 118.8(5)
C4 C3 C2 129.5(5)
C4 C3 S2 112.3(4)
C2 C3 S2 118.1(4)
C3 C4 C5 123.9(5)
C3 C4 C12 116.0(5)
C5 C4 C12 120.1(5)
C6 C5 C4 131.2(5)
C6 C5 S3 111.4(4)
C4 C5 S3 117.3(4)
C5 C6 C7 124.4(5)
C5 C6 C14 115.9(6)
C7 C6 C14 119.7(5)
C8 C7 C6 129.3(5)
C8 C7 S4 111.6(4)
C6 C7 S4 119.0(4)
C7 C8 C1 125.5(5)
C7 C8 C16 116.6(5)
C1 C8 C16 117.8(5)
C10 C9 S1 114.3(4)
C10 C9 Si1 125.9(4)
S1 C9 Si1 119.7(3)
C9 C10 C2 105.3(5)
C9 C10 H10 127.3
C2 C10 H10 127.3
C12 C11 S2 114.6(4)
C12 C11 Si2 124.6(4)
S2 C11 Si2 120.7(3)
C11 C12 C4 104.7(6)
C11 C12 H12 127.7
C4 C12 H12 127.7
C14 C13 S3 113.8(4)
C14 C13 Si3 125.9(4)
S3 C13 Si3 120.2(3)
C13 C14 C6 106.4(6)
C13 C14 H14 126.8
C6 C14 H14 126.8
C16 C15 S4 113.6(4)
C16 C15 Si4 125.1(4)
S4 C15 Si4 121.2(3)
C15 C16 C8 105.1(5)
C15 C16 H16 127.4
C8 C16 H16 127.4
Si1 C17 H17A 109.5
Si1 C17 H17B 109.5
H17A C17 H17B 109.5
Si1 C17 H17C 109.5
H17A C17 H17C 109.5
H17B C17 H17C 109.5
Si1 C18 H18A 109.5
Si1 C18 H18B 109.5
H18A C18 H18B 109.5
Si1 C18 H18C 109.5
H18A C18 H18C 109.5
H18B C18 H18C 109.5
Si1 C19 H19A 109.5
Si1 C19 H19B 109.5
H19A C19 H19B 109.5
Si1 C19 H19C 109.5
H19A C19 H19C 109.5
H19B C19 H19C 109.5
Si2 C20 H20A 109.5
Si2 C20 H20B 109.5
H20A C20 H20B 109.5
Si2 C20 H20C 109.5
H20A C20 H20C 109.5
H20B C20 H20C 109.5
Si2 C21 H21A 109.5
Si2 C21 H21B 109.5
H21A C21 H21B 109.5
Si2 C21 H21C 109.5
H21A C21 H21C 109.5
H21B C21 H21C 109.5
Si2 C22 H22A 109.5
Si2 C22 H22B 109.5
H22A C22 H22B 109.5
Si2 C22 H22C 109.5
H22A C22 H22C 109.5
H22B C22 H22C 109.5
Si3 C23 H23A 109.5
Si3 C23 H23B 109.5
H23A C23 H23B 109.5
Si3 C23 H23C 109.5
H23A C23 H23C 109.5
H23B C23 H23C 109.5
Si3 C24 H24A 109.5
Si3 C24 H24B 109.5
H24A C24 H24B 109.5
Si3 C24 H24C 109.5
H24A C24 H24C 109.5
H24B C24 H24C 109.5
Si3 C25 H25A 109.5
Si3 C25 H25B 109.5
H25A C25 H25B 109.5
Si3 C25 H25C 109.5
H25A C25 H25C 109.5
H25B C25 H25C 109.5
Si4 C26 H26A 109.5
Si4 C26 H26B 109.5
H26A C26 H26B 109.5
Si4 C26 H26C 109.5
H26A C26 H26C 109.5
H26B C26 H26C 109.5
Si4 C27 H27A 109.5
Si4 C27 H27B 109.5
H27A C27 H27B 109.5
Si4 C27 H27C 109.5
H27A C27 H27C 109.5
H27B C27 H27C 109.5
Si4 C28 H28A 109.5
Si4 C28 H28B 109.5
H28A C28 H28B 109.5
Si4 C28 H28C 109.5
H28A C28 H28C 109.5
H28B C28 H28C 109.5
Cl1 C29 Cl3 114.5(14)
Cl1 C29 Cl2 125.7(14)
Cl3 C29 Cl2 104.2(12)
Cl1 C29 H29A 103.2
Cl3 C29 H29A 103.2
Cl2 C29 H29A 103.2

loop_
_geom_bond_atom_site_label_1
_geom_bond_atom_site_label_2
_geom_bond_distance
S1 C1 1.723(5)
S1 C9 1.729(6)
S2 C3 1.703(6)
S2 C11 1.746(6)
S3 C13 1.724(6)
S3 C5 1.733(6)
S4 C7 1.706(6)
S4 C15 1.728(6)
Si1 C17 1.783(14)
Si1 C18 1.824(16)
Si1 C9 1.871(6)
Si1 C19 1.878(17)
Si2 C20 1.78(2)
Si2 C21 1.786(13)
Si2 C11 1.868(6)
Si2 C22 1.87(2)
Si3 C23 1.814(11)
Si3 C24 1.825(11)
Si3 C13 1.870(6)
Si3 C25 1.927(12)
Si4 C26 1.792(13)
Si4 C15 1.868(6)
Si4 C28 1.875(16)
Si4 C27 1.904(16)
C1 C2 1.360(8)
C1 C8 1.487(8)
C2 C3 1.477(8)
C2 C10 1.484(6)
C3 C4 1.377(8)
C4 C5 1.449(9)
C4 C12 1.513(7)
C5 C6 1.373(8)
C6 C7 1.453(9)
C6 C14 1.477(6)
C7 C8 1.358(8)
C8 C16 1.494(7)
C9 C10 1.456(7)
C10 H10 0.9300
C11 C12 1.451(7)
C12 H12 0.9300
C13 C14 1.455(7)
C14 H14 0.9300
C15 C16 1.455(7)
C16 H16 0.9300
C17 H17A 0.9600
C17 H17B 0.9600
C17 H17C 0.9600
C18 H18A 0.9600
C18 H18B 0.9600
C18 H18C 0.9600
C19 H19A 0.9600
C19 H19B 0.9600
C19 H19C 0.9600
C20 H20A 0.9600
C20 H20B 0.9600
C20 H20C 0.9600
C21 H21A 0.9600
C21 H21B 0.9600
C21 H21C 0.9600
C22 H22A 0.9600
C22 H22B 0.9600
C22 H22C 0.9600
C23 H23A 0.9600
C23 H23B 0.9600
C23 H23C 0.9600
C24 H24A 0.9600
C24 H24B 0.9600
C24 H24C 0.9600
C25 H25A 0.9600
C25 H25B 0.9600
C25 H25C 0.9600
C26 H26A 0.9600
C26 H26B 0.9600
C26 H26C 0.9600
C27 H27A 0.9600
C27 H27B 0.9600
C27 H27C 0.9600
C28 H28A 0.9600
C28 H28B 0.9600
C28 H28C 0.9600
C29 Cl1 1.615(14)
C29 Cl3 1.625(15)
C29 Cl2 1.633(15)
C29 H29A 0.9800
